data_1545466
loop_
_publ_author_name
'Guo, Dong-Dong'
'Li, Bin'
'Wang, Da-Yu'
'Gao, Ya-Ru'
'Guo, Shi-Huan'
'Pan, Gao-Fei'
'Wang, Yong-Qiang'

_publ_section_title
;
 Synthesis of 6H-Benzo[c]chromenes via Palladium-Catalyzed Intramolecular
 Dehydrogenative Coupling of Two Aryl C-H Bonds.
;
_journal_issue 4
_journal_name_full 'Organic letters'
_journal_page_first 798
_journal_page_last 801
_journal_paper_doi 10.1021/acs.orglett.6b03763
_journal_volume 19
_journal_year 2017
_chemical_formula_moiety 'C20 H17 N O4 S '
_chemical_formula_sum 'C20 H17 N O4 S'
_chemical_formula_weight 367.41
_chemical_name_systematic
; 
 ? 
;
_space_group_IT_number 14
_symmetry_cell_setting monoclinic
_symmetry_space_group_name_Hall '-P 2yn'
_symmetry_space_group_name_H-M 'P 1 21/n 1'
_atom_sites_solution_hydrogens geom
_atom_sites_solution_primary direct
_atom_sites_solution_secondary difmap
_audit_creation_method SHELXL-97
_cell_angle_alpha 90.00
_cell_angle_beta 96.421(4)
_cell_angle_gamma 90.00
_cell_formula_units_Z 4
_cell_length_a 8.2666(16)
_cell_length_b 17.036(3)
_cell_length_c 12.631(2)
_cell_measurement_reflns_used 1985
_cell_measurement_temperature 296(2)
_cell_measurement_theta_max 25.1
_cell_measurement_theta_min 2.0
_cell_volume 1767.7(5)
_computing_cell_refinement 'Bruker SAINT'
_computing_data_collection 'Bruker APEX2'
_computing_data_reduction 'Bruker SAINT'
_computing_molecular_graphics 'Bruker SHELXTL'
_computing_publication_material 'Bruker SHELXTL'
_computing_structure_refinement 'SHELXL-97 (Sheldrick, 1997)'
_computing_structure_solution 'SHELXS-97 (Sheldrick, 1990)'
_diffrn_ambient_temperature 296(2)
_diffrn_measured_fraction_theta_full 0.999
_diffrn_measured_fraction_theta_max 0.999
_diffrn_measurement_device_type 'Bruker APEX-II CCD'
_diffrn_measurement_method '\f and \w scans'
_diffrn_radiation_monochromator graphite
_diffrn_radiation_source 'fine-focus sealed tube'
_diffrn_radiation_type MoK\a
_diffrn_radiation_wavelength 0.71073
_diffrn_reflns_av_R_equivalents 0.0348
_diffrn_reflns_av_sigmaI/netI 0.0430
_diffrn_reflns_limit_h_max 9
_diffrn_reflns_limit_h_min -9
_diffrn_reflns_limit_k_max 20
_diffrn_reflns_limit_k_min -19
_diffrn_reflns_limit_l_max 11
_diffrn_reflns_limit_l_min -15
_diffrn_reflns_number 8745
_diffrn_reflns_theta_full 25.10
_diffrn_reflns_theta_max 25.10
_diffrn_reflns_theta_min 2.02
_exptl_absorpt_coefficient_mu 0.209
_exptl_absorpt_correction_T_max 0.8673
_exptl_absorpt_correction_T_min 0.7493
_exptl_absorpt_correction_type multi-scan
_exptl_absorpt_process_details 'SADABS(Sheldrick, 1996)'
_exptl_crystal_colour colorless
_exptl_crystal_density_diffrn 1.380
_exptl_crystal_density_method 'not measured'
_exptl_crystal_description block
_exptl_crystal_F_000 768.0
_exptl_crystal_size_max 0.38
_exptl_crystal_size_mid 0.31
_exptl_crystal_size_min 0.18
_refine_diff_density_max 0.262
_refine_diff_density_min -0.191
_refine_diff_density_rms 0.054
_refine_ls_extinction_coef 0.0113(15)
_refine_ls_extinction_expression Fc^*^=kFc[1+0.001xFc^2^\l^3^/sin(2\q)]^-1/4^
_refine_ls_extinction_method SHELXL
_refine_ls_goodness_of_fit_ref 1.057
_refine_ls_hydrogen_treatment mixed
_refine_ls_matrix_type full
_refine_ls_number_parameters 238
_refine_ls_number_reflns 3142
_refine_ls_number_restraints 0
_refine_ls_restrained_S_all 1.057
_refine_ls_R_factor_all 0.0667
_refine_ls_R_factor_gt 0.0447
_refine_ls_shift/su_max 0.000
_refine_ls_shift/su_mean 0.000
_refine_ls_structure_factor_coef Fsqd
_refine_ls_weighting_details 'calc w=1/[\s^2^(Fo^2^)+(0.0643P)^2^+0.1027P] where P=(Fo^2^+2Fc^2^)/3'
_refine_ls_weighting_scheme calc
_refine_ls_wR_factor_gt 0.1113
_refine_ls_wR_factor_ref 0.1246
_reflns_number_gt 2261
_reflns_number_total 3142
_reflns_threshold_expression >2sigma(I)
_cod_data_source_file ol6b03763_si_006.cif
_cod_data_source_block xb9692_0m
_cod_depositor_comments
;
The following automatic conversions were performed:

'_symmetry_cell_setting' value 'Monoclinic' changed to 'monoclinic'
according to
/home/data/users/saulius/crontab/automatic-downloads/current/ACS/lib/dictionaries/cif_core.dic
dictionary named 'cif_core.dic' version 2.4.2 from 2011-04-26.

Automatic conversion script
Id: cif_fix_values 4973 2017-02-22 13:04:09Z antanas 
;
_cod_original_cell_volume 1767.7(6)
_cod_original_sg_symbol_H-M 'P2(1)/n  '
_cod_original_formula_sum 'C20 H17 N O4 S '
_cod_database_code 1545466

loop_
_symmetry_equiv_pos_as_xyz
'x, y, z'
'-x+1/2, y+1/2, -z+1/2'
'-x, -y, -z'
'x-1/2, -y-1/2, z-1/2'

loop_
_atom_site_label
_atom_site_type_symbol
_atom_site_fract_x
_atom_site_fract_y
_atom_site_fract_z
_atom_site_U_iso_or_equiv
_atom_site_adp_type
_atom_site_occupancy
_atom_site_symmetry_multiplicity
_atom_site_calc_flag
_atom_site_refinement_flags
S1 S -0.25884(7) 0.11771(4) 0.09266(5) 0.0519(2) Uani 1 1 d .
N1 N -0.0138(2) 0.19557(12) 0.19198(16) 0.0552(5) Uani 1 1 d .
O1 O -0.29615(17) 0.07515(9) 0.19956(11) 0.0496(4) Uani 1 1 d .
O2 O -0.3531(2) 0.18651(11) 0.09061(16) 0.0785(6) Uani 1 1 d .
O3 O -0.2795(2) 0.06359(11) 0.00679(13) 0.0733(6) Uani 1 1 d .
O4 O 0.0896(2) -0.13178(9) 0.28841(14) 0.0643(5) Uani 1 1 d .
C1 C -0.0493(3) 0.14117(13) 0.11712(17) 0.0441(5) Uani 1 1 d .
C2 C 0.0605(3) 0.10443(17) 0.0618(2) 0.0657(7) Uani 1 1 d .
H2 H 0.0300 0.0663 0.0108 0.079 Uiso 1 1 calc R
C3 C 0.2233(4) 0.1280(2) 0.0870(3) 0.0858(10) Uani 1 1 d .
H3 H 0.3048 0.1058 0.0514 0.103 Uiso 1 1 calc R
C4 C 0.2612(4) 0.1829(2) 0.1631(3) 0.0810(9) Uani 1 1 d .
H4 H 0.3687 0.1985 0.1805 0.097 Uiso 1 1 calc R
C5 C 0.1426(3) 0.21469(15) 0.2131(2) 0.0662(7) Uani 1 1 d .
H5 H 0.1710 0.2522 0.2654 0.079 Uiso 1 1 calc R
C6 C -0.2557(3) -0.00536(14) 0.21225(17) 0.0469(6) Uani 1 1 d .
C7 C -0.3703(3) -0.05916(17) 0.1697(2) 0.0620(7) Uani 1 1 d .
H7 H -0.4711 -0.0424 0.1375 0.074 Uiso 1 1 calc R
C8 C -0.3328(4) -0.13784(17) 0.1757(2) 0.0735(9) Uani 1 1 d .
H8 H -0.4112 -0.1748 0.1517 0.088 Uiso 1 1 calc R
C9 C -0.1809(4) -0.16199(16) 0.2168(2) 0.0700(8) Uani 1 1 d .
H9 H -0.1546 -0.2151 0.2183 0.084 Uiso 1 1 calc R
C10 C -0.0662(3) -0.10694(14) 0.25623(18) 0.0546(6) Uani 1 1 d .
C11 C -0.1049(3) -0.02689(12) 0.26465(16) 0.0436(5) Uani 1 1 d .
C12 C 0.0164(3) 0.02299(12) 0.32861(16) 0.0411(5) Uani 1 1 d .
C13 C 0.1786(3) 0.00007(13) 0.32729(17) 0.0459(6) Uani 1 1 d .
C14 C 0.2070(3) -0.07329(14) 0.2671(2) 0.0578(7) Uani 1 1 d .
H14A H 0.1973 -0.0621 0.1914 0.069 Uiso 1 1 calc R
H14B H 0.3160 -0.0927 0.2885 0.069 Uiso 1 1 calc R
C15 C 0.3037(3) 0.04063(14) 0.38467(18) 0.0539(6) Uani 1 1 d .
H15 H 0.4109 0.0252 0.3811 0.065 Uiso 1 1 calc R
C16 C 0.2708(3) 0.10425(14) 0.44767(19) 0.0544(6) Uani 1 1 d .
C17 C 0.1112(3) 0.12270(14) 0.45397(18) 0.0511(6) Uani 1 1 d .
H17 H 0.0884 0.1636 0.4987 0.061 Uiso 1 1 calc R
C18 C -0.0193(3) 0.08371(13) 0.39721(16) 0.0435(5) Uani 1 1 d .
C19 C 0.4060(4) 0.15048(18) 0.5093(3) 0.0872(10) Uani 1 1 d .
H19A H 0.4349 0.1941 0.4671 0.131 Uiso 1 1 calc R
H19B H 0.4992 0.1172 0.5257 0.131 Uiso 1 1 calc R
H19C H 0.3698 0.1695 0.5742 0.131 Uiso 1 1 calc R
C20 C -0.1889(3) 0.10683(16) 0.41797(19) 0.0582(7) Uani 1 1 d .
H20A H -0.1863 0.1273 0.4890 0.087 Uiso 1 1 calc R
H20B H -0.2587 0.0616 0.4105 0.087 Uiso 1 1 calc R
H20C H -0.2298 0.1463 0.3677 0.087 Uiso 1 1 calc R

loop_
_atom_site_aniso_label
_atom_site_aniso_U_11
_atom_site_aniso_U_22
_atom_site_aniso_U_33
_atom_site_aniso_U_23
_atom_site_aniso_U_13
_atom_site_aniso_U_12
S1 0.0451(4) 0.0575(4) 0.0506(4) 0.0084(3) -0.0059(3) -0.0012(3)
N1 0.0524(13) 0.0498(12) 0.0627(13) 0.0007(10) 0.0029(10) -0.0027(10)
O1 0.0408(9) 0.0586(10) 0.0488(9) 0.0022(8) 0.0027(7) -0.0013(7)
O2 0.0515(11) 0.0699(12) 0.1116(16) 0.0262(11) -0.0022(10) 0.0144(9)
O3 0.0872(14) 0.0855(13) 0.0438(10) 0.0007(9) -0.0081(9) -0.0263(11)
O4 0.0744(13) 0.0446(10) 0.0705(12) -0.0017(8) -0.0070(9) 0.0073(9)
C1 0.0445(13) 0.0440(13) 0.0438(13) 0.0073(11) 0.0044(10) 0.0006(10)
C2 0.0709(19) 0.0723(18) 0.0550(16) -0.0078(13) 0.0112(13) 0.0120(15)
C3 0.059(2) 0.120(3) 0.084(2) 0.009(2) 0.0338(17) 0.0233(19)
C4 0.0561(18) 0.097(2) 0.091(2) 0.011(2) 0.0122(16) -0.0183(17)
C5 0.0598(18) 0.0563(16) 0.0803(19) 0.0007(14) -0.0016(14) -0.0147(14)
C6 0.0463(13) 0.0519(14) 0.0428(13) 0.0042(11) 0.0064(10) -0.0080(11)
C7 0.0518(15) 0.0741(19) 0.0581(16) 0.0083(14) -0.0020(12) -0.0216(14)
C8 0.081(2) 0.067(2) 0.0707(19) 0.0034(15) -0.0015(16) -0.0355(16)
C9 0.094(2) 0.0466(15) 0.0665(18) 0.0044(13) -0.0034(16) -0.0179(15)
C10 0.0708(18) 0.0479(15) 0.0439(14) 0.0048(11) 0.0017(12) -0.0047(13)
C11 0.0488(13) 0.0436(13) 0.0382(12) 0.0024(10) 0.0048(10) -0.0073(11)
C12 0.0451(13) 0.0424(12) 0.0350(11) 0.0040(10) 0.0015(9) -0.0019(10)
C13 0.0479(14) 0.0483(14) 0.0407(12) -0.0008(10) 0.0010(10) 0.0054(11)
C14 0.0562(16) 0.0566(16) 0.0585(16) -0.0107(12) -0.0021(12) 0.0081(13)
C15 0.0434(13) 0.0623(16) 0.0548(14) -0.0033(12) -0.0004(11) 0.0046(12)
C16 0.0514(15) 0.0588(15) 0.0512(14) -0.0101(12) -0.0030(11) -0.0006(12)
C17 0.0572(16) 0.0518(14) 0.0437(13) -0.0086(11) 0.0028(11) 0.0019(11)
C18 0.0464(13) 0.0486(13) 0.0358(12) 0.0017(10) 0.0062(9) 0.0003(10)
C19 0.065(2) 0.093(2) 0.098(2) -0.0352(19) -0.0135(16) -0.0066(17)
C20 0.0534(15) 0.0747(17) 0.0478(14) -0.0079(13) 0.0114(11) 0.0036(13)

loop_
_atom_type_symbol
_atom_type_description
_atom_type_scat_dispersion_real
_atom_type_scat_dispersion_imag
_atom_type_scat_source
C C 0.0033 0.0016 'International Tables Vol C Tables 4.2.6.8 and 6.1.1.4'
H H 0.0000 0.0000 'International Tables Vol C Tables 4.2.6.8 and 6.1.1.4'
N N 0.0061 0.0033 'International Tables Vol C Tables 4.2.6.8 and 6.1.1.4'
O O 0.0106 0.0060 'International Tables Vol C Tables 4.2.6.8 and 6.1.1.4'
S S 0.1246 0.1234 'International Tables Vol C Tables 4.2.6.8 and 6.1.1.4'

loop_
_geom_angle_atom_site_label_1
_geom_angle_atom_site_label_2
_geom_angle_atom_site_label_3
_geom_angle
O2 S1 O3 120.54(12)
O2 S1 O1 103.63(11)
O3 S1 O1 109.51(10)
O2 S1 C1 110.14(11)
O3 S1 C1 108.17(11)
O1 S1 C1 103.49(9)
C5 N1 C1 116.3(2)
C6 O1 S1 118.10(13)
C10 O4 C14 111.19(18)
N1 C1 C2 125.4(2)
N1 C1 S1 114.43(17)
C2 C1 S1 120.2(2)
C1 C2 C3 115.5(3)
C1 C2 H2 122.3
C3 C2 H2 122.3
C4 C3 C2 119.8(3)
C4 C3 H3 120.1
C2 C3 H3 120.1
C5 C4 C3 119.4(3)
C5 C4 H4 120.3
C3 C4 H4 120.3
N1 C5 C4 123.6(3)
N1 C5 H5 118.2
C4 C5 H5 118.2
C7 C6 C11 123.2(2)
C7 C6 O1 117.1(2)
C11 C6 O1 119.72(19)
C8 C7 C6 118.9(3)
C8 C7 H7 120.5
C6 C7 H7 120.5
C9 C8 C7 120.4(3)
C9 C8 H8 119.8
C7 C8 H8 119.8
C8 C9 C10 119.7(3)
C8 C9 H9 120.2
C10 C9 H9 120.2
O4 C10 C9 118.6(2)
O4 C10 C11 119.3(2)
C9 C10 C11 122.1(3)
C6 C11 C10 114.7(2)
C6 C11 C12 128.5(2)
C10 C11 C12 116.8(2)
C13 C12 C18 118.8(2)
C13 C12 C11 115.10(19)
C18 C12 C11 125.7(2)
C15 C13 C12 121.2(2)
C15 C13 C14 122.3(2)
C12 C13 C14 116.4(2)
O4 C14 C13 109.7(2)
O4 C14 H14A 109.7
C13 C14 H14A 109.7
O4 C14 H14B 109.7
C13 C14 H14B 109.7
H14A C14 H14B 108.2
C13 C15 C16 120.5(2)
C13 C15 H15 119.7
C16 C15 H15 119.7
C17 C16 C15 117.7(2)
C17 C16 C19 120.9(2)
C15 C16 C19 121.4(2)
C16 C17 C18 123.8(2)
C16 C17 H17 118.1
C18 C17 H17 118.1
C17 C18 C12 117.7(2)
C17 C18 C20 117.9(2)
C12 C18 C20 124.4(2)
C16 C19 H19A 109.5
C16 C19 H19B 109.5
H19A C19 H19B 109.5
C16 C19 H19C 109.5
H19A C19 H19C 109.5
H19B C19 H19C 109.5
C18 C20 H20A 109.5
C18 C20 H20B 109.5
H20A C20 H20B 109.5
C18 C20 H20C 109.5
H20A C20 H20C 109.5
H20B C20 H20C 109.5

loop_
_geom_bond_atom_site_label_1
_geom_bond_atom_site_label_2
_geom_bond_distance
S1 O2 1.4061(19)
S1 O3 1.4192(18)
S1 O1 1.5928(16)
S1 C1 1.771(2)
N1 C5 1.331(3)
N1 C1 1.333(3)
O1 C6 1.417(3)
O4 C10 1.373(3)
O4 C14 1.437(3)
C1 C2 1.358(3)
C2 C3 1.407(4)
C2 H2 0.9300
C3 C4 1.353(4)
C3 H3 0.9300
C4 C5 1.338(4)
C4 H4 0.9300
C5 H5 0.9300
C6 C7 1.383(3)
C6 C11 1.394(3)
C7 C8 1.376(4)
C7 H7 0.9300
C8 C9 1.368(4)
C8 H8 0.9300
C9 C10 1.386(3)
C9 H9 0.9300
C10 C11 1.407(3)
C11 C12 1.483(3)
C12 C13 1.398(3)
C12 C18 1.402(3)
C13 C15 1.380(3)
C13 C14 1.495(3)
C14 H14A 0.9700
C14 H14B 0.9700
C15 C16 1.389(3)
C15 H15 0.9300
C16 C17 1.367(3)
C16 C19 1.510(3)
C17 C18 1.395(3)
C17 H17 0.9300
C18 C20 1.507(3)
C19 H19A 0.9600
C19 H19B 0.9600
C19 H19C 0.9600
C20 H20A 0.9600
C20 H20B 0.9600
C20 H20C 0.9600

loop_
_geom_torsion_atom_site_label_1
_geom_torsion_atom_site_label_2
_geom_torsion_atom_site_label_3
_geom_torsion_atom_site_label_4
_geom_torsion
O2 S1 O1 C6 163.38(16)
O3 S1 O1 C6 33.55(18)
C1 S1 O1 C6 -81.62(17)
C5 N1 C1 C2 0.1(3)
C5 N1 C1 S1 179.76(17)
O2 S1 C1 N1 42.4(2)
O3 S1 C1 N1 176.01(16)
O1 S1 C1 N1 -67.88(18)
O2 S1 C1 C2 -137.9(2)
O3 S1 C1 C2 -4.3(2)
O1 S1 C1 C2 111.8(2)
N1 C1 C2 C3 -0.8(4)
S1 C1 C2 C3 179.5(2)
C1 C2 C3 C4 1.0(4)
C2 C3 C4 C5 -0.5(5)
C1 N1 C5 C4 0.5(4)
C3 C4 C5 N1 -0.3(5)
S1 O1 C6 C7 -86.1(2)
S1 O1 C6 C11 93.1(2)
C11 C6 C7 C8 -2.3(4)
O1 C6 C7 C8 176.9(2)
C6 C7 C8 C9 -4.3(4)
C7 C8 C9 C10 2.4(4)
C14 O4 C10 C9 145.9(2)
C14 O4 C10 C11 -34.4(3)
C8 C9 C10 O4 -174.3(2)
C8 C9 C10 C11 6.0(4)
C7 C6 C11 C10 9.9(3)
O1 C6 C11 C10 -169.26(19)
C7 C6 C11 C12 -169.0(2)
O1 C6 C11 C12 11.9(3)
O4 C10 C11 C6 168.6(2)
C9 C10 C11 C6 -11.7(3)
O4 C10 C11 C12 -12.4(3)
C9 C10 C11 C12 167.3(2)
C6 C11 C12 C13 -149.7(2)
C10 C11 C12 C13 31.5(3)
C6 C11 C12 C18 37.7(3)
C10 C11 C12 C18 -141.1(2)
C18 C12 C13 C15 -5.9(3)
C11 C12 C13 C15 -179.03(19)
C18 C12 C13 C14 169.9(2)
C11 C12 C13 C14 -3.2(3)
C10 O4 C14 C13 61.1(2)
C15 C13 C14 O4 133.8(2)
C12 C13 C14 O4 -42.0(3)
C12 C13 C15 C16 1.7(3)
C14 C13 C15 C16 -173.9(2)
C13 C15 C16 C17 2.7(4)
C13 C15 C16 C19 -178.7(2)
C15 C16 C17 C18 -3.0(4)
C19 C16 C17 C18 178.4(2)
C16 C17 C18 C12 -1.1(3)
C16 C17 C18 C20 175.8(2)
C13 C12 C18 C17 5.5(3)
C11 C12 C18 C17 177.80(19)
C13 C12 C18 C20 -171.2(2)
C11 C12 C18 C20 1.1(3)
